data_4346008
loop_
_publ_author_name
'F. Albert Cotton'
'Zhong Li'
'Chun Y. Liu'
'Carlos A. Murillo'
'Qinliang Zhao'

_publ_section_title
;
 Transition from a Nonbonding to a Bonding Interaction in a Tetranuclear
 [Mo2]2(mu-OR)4 Cluster
;
_journal_name_full 'Inorganic Chemistry'
_journal_page_first 6387
_journal_page_last 6395
_journal_paper_doi 10.1021/ic060604p
_journal_volume 45
_journal_year 2006
_chemical_formula_moiety 'C64 H72 Mo4 N8 O12, C3H6Cl6'
_chemical_formula_sum 'C67 H78 Cl6 Mo4 N8 O12'
_chemical_formula_weight 1783.83
_chemical_name_common '[MO2(C15H15N2O2)2]2(OCH3)4, 3CH2Cl2'
_space_group_IT_number 2
_space_group_name_Hall '-P 1'
_space_group_name_H-M_alt 'P -1'
_symmetry_cell_setting triclinic
_symmetry_space_group_name_H-M 'P -1'
_atom_sites_solution_hydrogens geom
_atom_sites_solution_primary direct
_atom_sites_solution_secondary difmap
_cell_angle_alpha 86.840(2)
_cell_angle_beta 86.5690(10)
_cell_angle_gamma 89.542(2)
_cell_formula_units_Z 2
_cell_length_a 10.3113(8)
_cell_length_b 15.0313(12)
_cell_length_c 24.154(2)
_cell_measurement_reflns_used 20701
_cell_measurement_temperature 213(2)
_cell_measurement_theta_max 26.054
_cell_measurement_theta_min 2.405
_cell_volume 3731.2(5)
_computing_cell_refinement SAINT
_computing_data_collection SMART
_computing_data_reduction SAINT
_computing_molecular_graphics XP
_computing_publication_material XCIF
_computing_structure_refinement 'SHELXL-97 (Sheldrick, 1997)'
_computing_structure_solution 'SHELXS-97 (Sheldrick, 1990)'
_diffrn_ambient_temperature 213(2)
_diffrn_measured_fraction_theta_full 0.986
_diffrn_measured_fraction_theta_max 0.986
_diffrn_measurement_device_type 'BRUKER SMART 1000'
_diffrn_measurement_method \w-scans
_diffrn_radiation_monochromator graphite
_diffrn_radiation_source 'normal-focus sealed tube'
_diffrn_radiation_type MoK\a
_diffrn_radiation_wavelength 0.71073
_diffrn_reflns_av_R_equivalents 0.0144
_diffrn_reflns_av_sigmaI/netI 0.0257
_diffrn_reflns_limit_h_max 11
_diffrn_reflns_limit_h_min -11
_diffrn_reflns_limit_k_max 16
_diffrn_reflns_limit_k_min -15
_diffrn_reflns_limit_l_max 24
_diffrn_reflns_limit_l_min -25
_diffrn_reflns_number 15391
_diffrn_reflns_theta_full 22.50
_diffrn_reflns_theta_max 22.50
_diffrn_reflns_theta_min 2.11
_exptl_absorpt_coefficient_mu 0.934
_exptl_absorpt_correction_T_max 0.7799
_exptl_absorpt_correction_T_min 0.6362
_exptl_absorpt_correction_type multi-scan
_exptl_absorpt_process_details SADABS
_exptl_crystal_colour red-brown
_exptl_crystal_density_diffrn 1.588
_exptl_crystal_density_method 'not measured'
_exptl_crystal_description block
_exptl_crystal_F_000 1804
_exptl_crystal_size_max 0.53
_exptl_crystal_size_mid 0.34
_exptl_crystal_size_min 0.28
_refine_diff_density_max 1.467
_refine_diff_density_min -1.235
_refine_diff_density_rms 0.117
_refine_ls_extinction_method none
_refine_ls_goodness_of_fit_ref 1.062
_refine_ls_hydrogen_treatment mixed
_refine_ls_matrix_type full
_refine_ls_number_parameters 890
_refine_ls_number_reflns 9617
_refine_ls_number_restraints 58
_refine_ls_restrained_S_all 1.080
_refine_ls_R_factor_all 0.0594
_refine_ls_R_factor_gt 0.0494
_refine_ls_shift/su_max 0.166
_refine_ls_shift/su_mean 0.003
_refine_ls_structure_factor_coef Fsqd
_refine_ls_weighting_details 'calc w=1/[\s^2^(Fo^2^)+(0.0632P)^2^+23.1257P] where P=(Fo^2^+2Fc^2^)/3'
_refine_ls_weighting_scheme calc
_refine_ls_wR_factor_gt 0.1329
_refine_ls_wR_factor_ref 0.1430
_reflns_number_gt 7989
_reflns_number_total 9617
_reflns_threshold_expression >2sigma(I)
_cod_data_source_file ic060604psi20060411_123409.cif
_cod_data_source_block xl
_cod_database_code 4346008

loop_
_symmetry_equiv_pos_as_xyz
'x, y, z'
'-x, -y, -z'

loop_
_atom_site_label
_atom_site_type_symbol
_atom_site_fract_x
_atom_site_fract_y
_atom_site_fract_z
_atom_site_U_iso_or_equiv
_atom_site_adp_type
_atom_site_occupancy
_atom_site_symmetry_multiplicity
_atom_site_calc_flag
_atom_site_refinement_flags
_atom_site_disorder_assembly
_atom_site_disorder_group
Mo1 Mo 1.83426(5) 0.79957(4) 0.31339(2) 0.02461(16) Uani 1 1 d . A 1
Mo2 Mo 1.71321(5) 0.86216(3) 0.25406(2) 0.02378(16) Uani 1 1 d . A 1
Mo4 Mo 1.74382(5) 0.69091(3) 0.17870(2) 0.02292(16) Uani 1 1 d . A 1
Mo3 Mo 1.86453(5) 0.62722(3) 0.23771(2) 0.02341(16) Uani 1 1 d . A 1
N1 N 1.9385(5) 0.9187(3) 0.3186(2) 0.0290(12) Uani 1 1 d . A 1
N2 N 1.8116(5) 0.9853(3) 0.2532(2) 0.0295(12) Uani 1 1 d . A 1
N3 N 1.7030(5) 0.8293(3) 0.3813(2) 0.0281(12) Uani 1 1 d . A 1
N4 N 1.5779(5) 0.9014(3) 0.3172(2) 0.0281(12) Uani 1 1 d . A 1
N5 N 1.7595(5) 0.5061(3) 0.2396(2) 0.0266(12) Uani 1 1 d . A 1
N6 N 1.6341(5) 0.5730(3) 0.1742(2) 0.0269(12) Uani 1 1 d . A 1
N7 N 1.9965(5) 0.5859(3) 0.1738(2) 0.0258(12) Uani 1 1 d . A 1
N8 N 1.8738(5) 0.6608(3) 0.1103(2) 0.0261(12) Uani 1 1 d . A 1
O1 O 1.9815(4) 0.7339(3) 0.26306(17) 0.0279(10) Uani 1 1 d . A 1
O11 O 2.3246(5) 0.9433(3) 0.4707(2) 0.0424(12) Uani 1 1 d . A 1
O2 O 1.7968(4) 0.8278(3) 0.17477(17) 0.0272(10) Uani 1 1 d . A 1
O12 O 1.7029(5) 1.2794(3) 0.1099(2) 0.0511(14) Uani 1 1 d . A 1
O3 O 1.7844(4) 0.6619(3) 0.31728(16) 0.0285(10) Uani 1 1 d . A 1
O13 O 1.7632(6) 0.6746(4) 0.5948(2) 0.0608(16) Uani 1 1 d . A 1
O4 O 1.5968(4) 0.7562(3) 0.22887(17) 0.0265(10) Uani 1 1 d . A 1
O14 O 1.1657(4) 1.1309(3) 0.2687(2) 0.0425(12) Uani 1 1 d . A 1
O21 O 1.8707(5) 0.2427(4) 0.4032(3) 0.0674(18) Uani 1 1 d D A 1
O22 O 1.2350(4) 0.5642(3) 0.0272(2) 0.0398(12) Uani 1 1 d . A 1
O23 O 2.3952(5) 0.3448(3) 0.2231(2) 0.0469(13) Uani 1 1 d . A 1
O24 O 1.8126(5) 0.8291(4) -0.0995(2) 0.0532(14) Uani 1 1 d . A 1
C3 C 1.6969(12) 0.6152(7) 0.3540(5) 0.097(4) Uani 1 1 d . A 1
H1A H 1.6791 0.6489 0.3867 0.146 Uiso 1 1 calc R A 1
H1B H 1.7341 0.5578 0.3648 0.146 Uiso 1 1 calc R A 1
H1C H 1.6167 0.6063 0.3361 0.146 Uiso 1 1 calc R A 1
C4 C 1.4966(8) 0.7117(6) 0.2635(3) 0.053(2) Uani 1 1 d . A 1
H4A H 1.4423 0.7556 0.2819 0.080 Uiso 1 1 calc R A 1
H4B H 1.5358 0.6727 0.2912 0.080 Uiso 1 1 calc R A 1
H4C H 1.4439 0.6768 0.2409 0.080 Uiso 1 1 calc R A 1
C1 C 2.0841(9) 0.7773(6) 0.2302(4) 0.067(3) Uani 1 1 d . A 1
H6A H 2.1213 0.8230 0.2511 0.101 Uiso 1 1 calc R A 1
H6B H 2.0503 0.8044 0.1966 0.101 Uiso 1 1 calc R A 1
H6C H 2.1507 0.7340 0.2204 0.101 Uiso 1 1 calc R A 1
C2 C 1.9016(11) 0.8673(7) 0.1424(5) 0.092(4) Uani 1 1 d . A 1
H7A H 1.9159 0.8364 0.1083 0.138 Uiso 1 1 calc R A 1
H7B H 1.9793 0.8633 0.1631 0.138 Uiso 1 1 calc R A 1
H7C H 1.8816 0.9295 0.1335 0.138 Uiso 1 1 calc R A 1
C10 C 1.9086(6) 0.9909(4) 0.2870(3) 0.0295(15) Uani 1 1 d . A 1
H10A H 1.9547 1.0442 0.2886 0.035 Uiso 1 1 calc R A 1
C11 C 2.0357(6) 0.9283(4) 0.3581(3) 0.0296(15) Uani 1 1 d . A 1
C12 C 2.1272(6) 0.8616(4) 0.3647(3) 0.0336(16) Uani 1 1 d . A 1
H12A H 2.1261 0.8114 0.3431 0.040 Uiso 1 1 calc R A 1
C13 C 2.2212(6) 0.8686(5) 0.4032(3) 0.0349(16) Uani 1 1 d . A 1
H13A H 2.2833 0.8230 0.4076 0.042 Uiso 1 1 calc R A 1
C14 C 2.2238(6) 0.9415(5) 0.4351(3) 0.0335(16) Uani 1 1 d . A 1
C15 C 2.1288(7) 1.0073(5) 0.4305(3) 0.0373(17) Uani 1 1 d . A 1
H15A H 2.1277 1.0563 0.4531 0.045 Uiso 1 1 calc R A 1
C16 C 2.0355(7) 0.9992(4) 0.3918(3) 0.0350(16) Uani 1 1 d . A 1
H16A H 1.9708 1.0433 0.3886 0.042 Uiso 1 1 calc R A 1
C17 C 2.3265(8) 1.0186(6) 0.5051(3) 0.057(2) Uani 1 1 d . A 1
H17A H 2.4003 1.0134 0.5282 0.086 Uiso 1 1 calc R A 1
H17B H 2.2468 1.0199 0.5286 0.086 Uiso 1 1 calc R A 1
H17C H 2.3335 1.0731 0.4817 0.086 Uiso 1 1 calc R A 1
C21 C 1.7816(6) 1.0614(4) 0.2184(3) 0.0300(15) Uani 1 1 d . A 1
C22 C 1.8003(7) 1.1491(5) 0.2317(3) 0.0383(17) Uani 1 1 d . A 1
H22A H 1.8313 1.1607 0.2664 0.046 Uiso 1 1 calc R A 1
C23 C 1.7741(7) 1.2188(5) 0.1950(3) 0.0427(18) Uani 1 1 d . A 1
H23A H 1.7905 1.2774 0.2044 0.051 Uiso 1 1 calc R A 1
C24 C 1.7234(7) 1.2045(5) 0.1437(3) 0.0389(17) Uani 1 1 d . A 1
C25 C 1.6989(7) 1.1186(5) 0.1310(3) 0.0429(18) Uani 1 1 d . A 1
H25A H 1.6626 1.1077 0.0973 0.052 Uiso 1 1 calc R A 1
C26 C 1.7275(7) 1.0479(5) 0.1677(3) 0.0425(18) Uani 1 1 d . A 1
H26A H 1.7102 0.9895 0.1583 0.051 Uiso 1 1 calc R A 1
C27 C 1.6516(9) 1.2654(6) 0.0581(3) 0.059(2) Uani 1 1 d . A 1
H27A H 1.6416 1.3223 0.0378 0.088 Uiso 1 1 calc R A 1
H27B H 1.5676 1.2368 0.0642 0.088 Uiso 1 1 calc R A 1
H27C H 1.7103 1.2277 0.0369 0.088 Uiso 1 1 calc R A 1
C30 C 1.5968(6) 0.8765(4) 0.3699(3) 0.0274(14) Uani 1 1 d . A 1
H30A H 1.5365 0.8920 0.3986 0.033 Uiso 1 1 calc R A 1
C31 C 1.7108(6) 0.7914(4) 0.4366(3) 0.0288(15) Uani 1 1 d . A 1
C32 C 1.6056(7) 0.7568(5) 0.4681(3) 0.0371(17) Uani 1 1 d . A 1
H32A H 1.5233 0.7590 0.4534 0.045 Uiso 1 1 calc R A 1
C33 C 1.6182(7) 0.7186(5) 0.5215(3) 0.0443(19) Uani 1 1 d . A 1
H33A H 1.5447 0.6968 0.5427 0.053 Uiso 1 1 calc R A 1
C34 C 1.7396(7) 0.7131(5) 0.5431(3) 0.0426(18) Uani 1 1 d . A 1
C35 C 1.8472(7) 0.7463(5) 0.5116(3) 0.0456(19) Uani 1 1 d . A 1
H35A H 1.9297 0.7423 0.5261 0.055 Uiso 1 1 calc R A 1
C36 C 1.8340(7) 0.7851(5) 0.4591(3) 0.0407(18) Uani 1 1 d . A 1
H36A H 1.9076 0.8075 0.4381 0.049 Uiso 1 1 calc R A 1
C37 C 1.6567(10) 0.6353(7) 0.6270(4) 0.081(3) Uani 1 1 d . A 1
H37A H 1.6862 0.6108 0.6621 0.121 Uiso 1 1 calc R A 1
H37B H 1.6206 0.5882 0.6069 0.121 Uiso 1 1 calc R A 1
H37C H 1.5906 0.6803 0.6340 0.121 Uiso 1 1 calc R A 1
C41 C 1.4750(6) 0.9627(4) 0.3068(3) 0.0282(15) Uani 1 1 d . A 1
C42 C 1.4527(7) 1.0375(4) 0.3364(3) 0.0350(16) Uani 1 1 d . A 1
H42A H 1.5077 1.0496 0.3647 0.042 Uiso 1 1 calc R A 1
C43 C 1.3507(7) 1.0958(5) 0.3255(3) 0.0392(17) Uani 1 1 d . A 1
H43A H 1.3363 1.1460 0.3466 0.047 Uiso 1 1 calc R A 1
C44 C 1.2706(6) 1.0789(4) 0.2832(3) 0.0339(16) Uani 1 1 d . A 1
C45 C 1.2949(7) 1.0060(5) 0.2519(3) 0.0406(18) Uani 1 1 d . A 1
H45A H 1.2419 0.9955 0.2226 0.049 Uiso 1 1 calc R A 1
C46 C 1.3962(7) 0.9479(5) 0.2628(3) 0.0363(16) Uani 1 1 d . A 1
H46A H 1.4122 0.8988 0.2409 0.044 Uiso 1 1 calc R A 1
C47 C 1.1377(8) 1.2075(5) 0.2993(3) 0.051(2) Uani 1 1 d . A 1
H47A H 1.0619 1.2378 0.2853 0.076 Uiso 1 1 calc R A 1
H47B H 1.2114 1.2475 0.2954 0.076 Uiso 1 1 calc R A 1
H47C H 1.1205 1.1895 0.3383 0.076 Uiso 1 1 calc R A 1
C50 C 1.6616(6) 0.5016(4) 0.2062(3) 0.0281(15) Uani 1 1 d . A 1
H50A H 1.6131 0.4491 0.2054 0.034 Uiso 1 1 calc R A 1
C51 C 1.7798(6) 0.4351(4) 0.2798(3) 0.0285(15) Uani 1 1 d . A 1
C52 C 1.6852(7) 0.3763(5) 0.3015(3) 0.0379(17) Uani 1 1 d . A 1
H52A H 1.6010 0.3808 0.2887 0.045 Uiso 1 1 calc R A 1
C53 C 1.7124(7) 0.3103(5) 0.3422(3) 0.0464(19) Uani 1 1 d . A 1
H53A H 1.6477 0.2695 0.3554 0.056 Uiso 1 1 calc R A 1
C54 C 1.8338(7) 0.3050(5) 0.3631(3) 0.0451(19) Uani 1 1 d . A 1
C55 C 1.9286(7) 0.3646(5) 0.3431(3) 0.0402(18) Uani 1 1 d . A 1
H55A H 2.0109 0.3622 0.3579 0.048 Uiso 1 1 calc R A 1
C56 C 1.9028(6) 0.4277(4) 0.3015(3) 0.0339(16) Uani 1 1 d . A 1
H56A H 1.9692 0.4665 0.2874 0.041 Uiso 1 1 calc R A 1
C57 C 1.7733(9) 0.1883(7) 0.4311(5) 0.101(4) Uani 1 1 d D A 1
H57A H 1.8125 0.1478 0.4580 0.151 Uiso 1 1 calc R A 1
H57B H 1.7311 0.1543 0.4044 0.151 Uiso 1 1 calc R A 1
H57C H 1.7095 0.2255 0.4501 0.151 Uiso 1 1 calc R A 1
C61 C 1.5349(6) 0.5656(4) 0.1354(2) 0.0251(14) Uani 1 1 d . A 1
C62 C 1.4549(6) 0.6404(4) 0.1258(3) 0.0320(15) Uani 1 1 d . A 1
H62A H 1.4680 0.6928 0.1443 0.038 Uiso 1 1 calc R A 1
C63 C 1.3568(6) 0.6370(4) 0.0892(3) 0.0335(16) Uani 1 1 d . A 1
H63A H 1.3033 0.6871 0.0832 0.040 Uiso 1 1 calc R A 1
C64 C 1.3367(6) 0.5605(4) 0.0615(3) 0.0293(15) Uani 1 1 d . A 1
C65 C 1.4173(6) 0.4870(4) 0.0699(3) 0.0343(16) Uani 1 1 d . A 1
H65A H 1.4052 0.4350 0.0509 0.041 Uiso 1 1 calc R A 1
C66 C 1.5164(6) 0.4909(4) 0.1066(3) 0.0298(15) Uani 1 1 d . A 1
H66A H 1.5716 0.4415 0.1117 0.036 Uiso 1 1 calc R A 1
C67 C 1.2054(7) 0.4853(5) -0.0001(3) 0.0461(19) Uani 1 1 d . A 1
H67A H 1.1320 0.4969 -0.0228 0.069 Uiso 1 1 calc R A 1
H67B H 1.1838 0.4375 0.0275 0.069 Uiso 1 1 calc R A 1
H67C H 1.2802 0.4680 -0.0234 0.069 Uiso 1 1 calc R A 1
C70 C 1.9763(6) 0.6091(4) 0.1211(3) 0.0284(15) Uani 1 1 d . A 1
H70A H 2.0327 0.5896 0.0921 0.034 Uiso 1 1 calc R A 1
C71 C 2.0986(6) 0.5226(4) 0.1842(3) 0.0273(14) Uani 1 1 d . A 1
C72 C 2.1047(7) 0.4417(4) 0.1596(3) 0.0349(16) Uani 1 1 d . A 1
H72A H 2.0419 0.4279 0.1348 0.042 Uiso 1 1 calc R A 1
C73 C 2.2027(7) 0.3802(5) 0.1712(3) 0.0390(17) Uani 1 1 d . A 1
H73A H 2.2071 0.3256 0.1540 0.047 Uiso 1 1 calc R A 1
C74 C 2.2940(6) 0.4008(4) 0.2087(3) 0.0331(16) Uani 1 1 d . A 1
C75 C 2.2870(6) 0.4806(5) 0.2336(3) 0.0352(16) Uani 1 1 d . A 1
H75A H 2.3490 0.4940 0.2588 0.042 Uiso 1 1 calc R A 1
C76 C 2.1904(6) 0.5415(4) 0.2221(3) 0.0323(15) Uani 1 1 d . A 1
H76A H 2.1863 0.5958 0.2397 0.039 Uiso 1 1 calc R A 1
C77 C 2.4110(8) 0.2644(5) 0.1944(4) 0.058(2) Uani 1 1 d . A 1
H77A H 2.4843 0.2308 0.2081 0.087 Uiso 1 1 calc R A 1
H77B H 2.4266 0.2788 0.1549 0.087 Uiso 1 1 calc R A 1
H77C H 2.3328 0.2288 0.2006 0.087 Uiso 1 1 calc R A 1
C81 C 1.8647(6) 0.7002(4) 0.0554(3) 0.0275(14) Uani 1 1 d . A 1
C82 C 1.9703(6) 0.7145(5) 0.0181(3) 0.0341(16) Uani 1 1 d . A 1
H82A H 2.0532 0.6960 0.0284 0.041 Uiso 1 1 calc R A 1
C83 C 1.9569(7) 0.7558(5) -0.0346(3) 0.0400(17) Uani 1 1 d . A 1
H83A H 2.0296 0.7632 -0.0598 0.048 Uiso 1 1 calc R A 1
C84 C 1.8363(7) 0.7854(5) -0.0494(3) 0.0373(17) Uani 1 1 d . A 1
C85 C 1.7297(7) 0.7718(5) -0.0127(3) 0.0392(17) Uani 1 1 d . A 1
H85A H 1.6473 0.7915 -0.0229 0.047 Uiso 1 1 calc R A 1
C86 C 1.7433(6) 0.7293(5) 0.0391(3) 0.0344(16) Uani 1 1 d . A 1
H86A H 1.6697 0.7200 0.0635 0.041 Uiso 1 1 calc R A 1
C87 C 1.9222(9) 0.8500(7) -0.1366(3) 0.071(3) Uani 1 1 d . A 1
H87A H 1.8934 0.8808 -0.1700 0.107 Uiso 1 1 calc R A 1
H87B H 1.9670 0.7955 -0.1461 0.107 Uiso 1 1 calc R A 1
H87C H 1.9808 0.8880 -0.1187 0.107 Uiso 1 1 calc R A 1
Cl5 Cl 2.4481(12) 0.4472(9) 0.6057(5) 0.267(5) Uani 0.70 1 d PD B 2
C3S C 2.296(2) 0.479(2) 0.5790(13) 0.276(19) Uiso 0.70 1 d PD B 2
H3S1 H 2.2518 0.4262 0.5671 0.331 Uiso 0.70 1 calc PR B 2
H3S2 H 2.2398 0.5053 0.6081 0.331 Uiso 0.70 1 calc PR B 2
Cl6 Cl 2.3217(15) 0.5565(9) 0.5225(6) 0.301(8) Uani 0.70 1 d PD B 2
Cl5B Cl 2.763(3) 0.398(2) 0.5152(13) 0.267(5) Uani 0.30 1 d PD C 3
C3SB C 2.694(6) 0.504(2) 0.504(5) 0.276(19) Uiso 0.30 1 d PD C 3
H3S3 H 2.7542 0.5418 0.4800 0.331 Uiso 0.30 1 calc PR C 3
H3S4 H 2.6800 0.5325 0.5396 0.331 Uiso 0.30 1 calc PR C 3
Cl6B Cl 2.545(3) 0.496(2) 0.4724(12) 0.301(8) Uani 0.30 1 d PD . 3
Cl1 Cl 1.4817(7) 1.0825(5) -0.0718(3) 0.191(2) Uani 0.80 1 d PD D 1
C1S C 1.6157(16) 1.0322(11) -0.1004(11) 0.222(15) Uani 0.80 1 d PD D 1
H1S1 H 1.5932 0.9996 -0.1325 0.266 Uiso 0.80 1 calc PR D 1
H1S2 H 1.6526 0.9899 -0.0732 0.266 Uiso 0.80 1 calc PR D 1
Cl2 Cl 1.7266(7) 1.1153(5) -0.1208(3) 0.191(2) Uani 0.80 1 d PD D 1
Cl1B Cl 1.949(3) 1.0862(18) -0.0965(11) 0.191(2) Uani 0.20 1 d PD E 2
C1SB C 1.828(3) 1.065(5) -0.043(2) 0.222(15) Uani 0.20 1 d PD E 2
H1S3 H 1.7891 1.1208 -0.0303 0.266 Uiso 0.20 1 calc PR E 2
H1S4 H 1.7589 1.0274 -0.0554 0.266 Uiso 0.20 1 calc PR E 2
Cl2B Cl 1.916(3) 1.0104(18) 0.0075(12) 0.191(2) Uani 0.20 1 d PD . 2
Cl3 Cl 2.2637(6) 0.6260(3) 0.3640(2) 0.1366(17) Uani 0.80 1 d PD F 1
C2S C 2.1015(14) 0.5996(11) 0.3737(7) 0.139(8) Uani 0.80 1 d PD F 1
H2S1 H 2.0513 0.6528 0.3630 0.166 Uiso 0.80 1 calc PR F 1
H2S2 H 2.0834 0.5541 0.3477 0.166 Uiso 0.80 1 calc PR F 1
Cl4 Cl 2.0436(16) 0.5623(13) 0.4374(6) 0.433(12) Uani 0.80 1 d PD F 1
Cl3B Cl 2.057(3) 0.5237(14) 0.4138(10) 0.1366(17) Uani 0.20 1 d PD B 2
C2SB C 2.062(10) 0.6336(17) 0.434(2) 0.139(8) Uani 0.20 1 d PD B 2
H2S3 H 1.9758 0.6611 0.4354 0.166 Uiso 0.20 1 calc PR B 2
H2S4 H 2.1213 0.6701 0.4090 0.166 Uiso 0.20 1 calc PR B 2
Cl4B Cl 2.122(6) 0.619(5) 0.501(2) 0.433(12) Uani 0.20 1 d PD B 2

loop_
_atom_site_aniso_label
_atom_site_aniso_U_11
_atom_site_aniso_U_22
_atom_site_aniso_U_33
_atom_site_aniso_U_23
_atom_site_aniso_U_13
_atom_site_aniso_U_12
Mo1 0.0247(3) 0.0264(3) 0.0231(3) 0.0000(2) -0.0056(2) 0.0016(2)
Mo2 0.0243(3) 0.0256(3) 0.0216(3) 0.0004(2) -0.0043(2) 0.0008(2)
Mo4 0.0229(3) 0.0240(3) 0.0218(3) 0.0014(2) -0.0033(2) 0.0007(2)
Mo3 0.0239(3) 0.0246(3) 0.0217(3) 0.0013(2) -0.0039(2) 0.0009(2)
N1 0.029(3) 0.029(3) 0.030(3) -0.004(2) -0.008(2) 0.000(2)
N2 0.034(3) 0.027(3) 0.027(3) 0.002(2) -0.007(2) 0.000(2)
N3 0.030(3) 0.027(3) 0.027(3) -0.002(2) -0.007(2) 0.003(2)
N4 0.028(3) 0.029(3) 0.028(3) -0.003(2) -0.006(2) 0.004(2)
N5 0.031(3) 0.024(3) 0.025(3) 0.000(2) -0.004(2) 0.001(2)
N6 0.027(3) 0.025(3) 0.028(3) 0.003(2) -0.004(2) 0.001(2)
N7 0.024(3) 0.029(3) 0.024(3) -0.002(2) -0.003(2) 0.001(2)
N8 0.028(3) 0.027(3) 0.023(3) 0.000(2) -0.002(2) 0.005(2)
O1 0.022(2) 0.031(2) 0.031(2) -0.0025(19) -0.0015(19) -0.0014(19)
O11 0.040(3) 0.051(3) 0.038(3) -0.005(2) -0.016(2) -0.003(2)
O2 0.030(2) 0.026(2) 0.023(2) 0.0041(18) 0.0044(19) -0.0037(19)
O12 0.065(4) 0.036(3) 0.051(3) 0.012(2) -0.011(3) 0.003(3)
O3 0.036(2) 0.029(2) 0.020(2) 0.0041(18) 0.0013(19) -0.005(2)
O13 0.060(4) 0.088(4) 0.032(3) 0.024(3) -0.011(3) 0.001(3)
O4 0.021(2) 0.031(2) 0.027(2) 0.0017(19) 0.0001(18) -0.0010(18)
O14 0.037(3) 0.037(3) 0.054(3) 0.001(2) -0.010(2) 0.015(2)
O21 0.058(4) 0.068(4) 0.070(4) 0.044(3) 0.001(3) 0.013(3)
O22 0.033(3) 0.045(3) 0.043(3) -0.006(2) -0.017(2) -0.001(2)
O23 0.036(3) 0.043(3) 0.061(3) 0.008(3) -0.004(2) 0.012(2)
O24 0.042(3) 0.084(4) 0.032(3) 0.017(3) -0.007(2) 0.005(3)
C3 0.124(10) 0.079(8) 0.085(8) -0.014(6) 0.037(7) -0.018(7)
C4 0.045(5) 0.058(5) 0.055(5) -0.002(4) 0.005(4) -0.006(4)
C1 0.065(6) 0.064(6) 0.072(6) -0.008(5) 0.009(5) -0.008(5)
C2 0.098(8) 0.072(7) 0.105(9) -0.022(6) 0.023(7) -0.015(6)
C10 0.031(4) 0.023(4) 0.034(4) -0.003(3) -0.002(3) -0.006(3)
C11 0.029(4) 0.033(4) 0.027(4) 0.002(3) -0.004(3) -0.006(3)
C12 0.036(4) 0.030(4) 0.036(4) -0.006(3) -0.007(3) 0.002(3)
C13 0.031(4) 0.037(4) 0.037(4) -0.002(3) -0.007(3) 0.005(3)
C14 0.028(4) 0.041(4) 0.031(4) 0.001(3) -0.007(3) -0.006(3)
C15 0.044(4) 0.034(4) 0.035(4) -0.010(3) -0.009(3) -0.001(3)
C16 0.036(4) 0.034(4) 0.036(4) -0.002(3) -0.007(3) 0.005(3)
C17 0.058(5) 0.069(6) 0.048(5) -0.019(4) -0.019(4) -0.008(4)
C21 0.028(3) 0.029(4) 0.033(4) 0.002(3) -0.004(3) 0.002(3)
C22 0.040(4) 0.035(4) 0.040(4) -0.002(3) -0.006(3) 0.004(3)
C23 0.047(4) 0.029(4) 0.051(5) -0.001(3) -0.001(4) 0.001(3)
C24 0.034(4) 0.039(4) 0.042(4) 0.009(3) -0.001(3) 0.003(3)
C25 0.049(5) 0.041(5) 0.040(4) 0.005(3) -0.019(4) 0.000(4)
C26 0.054(5) 0.031(4) 0.044(4) 0.001(3) -0.017(4) -0.003(3)
C27 0.077(6) 0.049(5) 0.049(5) 0.017(4) -0.008(4) 0.006(4)
C30 0.029(3) 0.033(4) 0.021(3) -0.003(3) -0.002(3) 0.003(3)
C31 0.035(4) 0.032(4) 0.019(3) -0.001(3) -0.004(3) 0.002(3)
C32 0.034(4) 0.045(4) 0.033(4) 0.007(3) -0.011(3) -0.002(3)
C33 0.039(4) 0.056(5) 0.037(4) 0.009(4) -0.002(3) -0.005(4)
C34 0.050(5) 0.049(5) 0.028(4) 0.010(3) -0.006(3) 0.003(4)
C35 0.039(4) 0.060(5) 0.038(4) 0.009(4) -0.016(4) 0.004(4)
C36 0.031(4) 0.051(5) 0.039(4) 0.005(3) -0.004(3) 0.004(3)
C37 0.095(8) 0.094(8) 0.051(6) 0.034(5) -0.017(5) -0.027(6)
C41 0.026(3) 0.031(4) 0.027(4) 0.003(3) 0.001(3) 0.004(3)
C42 0.038(4) 0.038(4) 0.030(4) -0.003(3) -0.011(3) 0.004(3)
C43 0.047(4) 0.036(4) 0.034(4) -0.005(3) -0.003(3) 0.005(3)
C44 0.032(4) 0.032(4) 0.036(4) 0.004(3) -0.001(3) 0.006(3)
C45 0.042(4) 0.042(4) 0.041(4) -0.005(3) -0.018(3) 0.004(3)
C46 0.040(4) 0.036(4) 0.034(4) -0.006(3) -0.009(3) 0.006(3)
C47 0.050(5) 0.040(5) 0.063(5) 0.000(4) -0.002(4) 0.018(4)
C50 0.026(3) 0.027(4) 0.032(4) 0.000(3) -0.004(3) -0.004(3)
C51 0.033(4) 0.026(4) 0.026(3) 0.001(3) 0.002(3) 0.001(3)
C52 0.033(4) 0.040(4) 0.039(4) 0.005(3) 0.000(3) 0.002(3)
C53 0.045(5) 0.037(4) 0.054(5) 0.017(4) 0.008(4) -0.002(3)
C54 0.046(5) 0.044(5) 0.042(4) 0.021(4) 0.004(4) 0.015(4)
C55 0.036(4) 0.044(4) 0.039(4) 0.007(3) -0.002(3) 0.012(3)
C56 0.033(4) 0.033(4) 0.035(4) 0.005(3) -0.005(3) -0.004(3)
C57 0.075(7) 0.106(9) 0.108(9) 0.080(8) 0.016(6) 0.018(6)
C61 0.023(3) 0.026(4) 0.025(3) 0.005(3) -0.003(3) -0.004(3)
C62 0.036(4) 0.031(4) 0.029(4) -0.005(3) -0.004(3) -0.003(3)
C63 0.032(4) 0.033(4) 0.037(4) -0.002(3) -0.008(3) 0.006(3)
C64 0.025(3) 0.036(4) 0.026(4) 0.002(3) -0.002(3) -0.004(3)
C65 0.036(4) 0.033(4) 0.035(4) -0.005(3) -0.004(3) -0.005(3)
C66 0.032(4) 0.025(4) 0.032(4) 0.001(3) -0.007(3) 0.002(3)
C67 0.042(4) 0.057(5) 0.041(4) -0.015(4) -0.009(3) -0.005(4)
C70 0.027(3) 0.033(4) 0.025(4) -0.003(3) 0.001(3) 0.001(3)
C71 0.025(3) 0.031(4) 0.025(3) 0.004(3) 0.001(3) 0.004(3)
C72 0.034(4) 0.038(4) 0.033(4) -0.002(3) -0.005(3) 0.001(3)
C73 0.046(4) 0.032(4) 0.039(4) -0.002(3) 0.001(3) 0.009(3)
C74 0.025(3) 0.036(4) 0.036(4) 0.010(3) 0.002(3) 0.006(3)
C75 0.028(4) 0.040(4) 0.037(4) 0.007(3) -0.006(3) -0.002(3)
C76 0.035(4) 0.030(4) 0.032(4) 0.002(3) -0.002(3) 0.001(3)
C77 0.043(5) 0.049(5) 0.078(6) 0.010(4) 0.010(4) 0.017(4)
C81 0.030(4) 0.028(4) 0.024(3) 0.000(3) -0.004(3) 0.002(3)
C82 0.024(3) 0.044(4) 0.034(4) 0.005(3) -0.005(3) 0.001(3)
C83 0.034(4) 0.054(5) 0.030(4) 0.009(3) 0.002(3) 0.002(3)
C84 0.041(4) 0.046(4) 0.025(4) 0.004(3) -0.007(3) -0.002(3)
C85 0.028(4) 0.051(5) 0.038(4) 0.007(3) -0.008(3) 0.007(3)
C86 0.026(4) 0.047(4) 0.029(4) 0.003(3) 0.003(3) 0.004(3)
C87 0.059(6) 0.115(8) 0.037(5) 0.028(5) -0.008(4) -0.006(5)
Cl5 0.231(10) 0.298(13) 0.265(12) 0.024(10) -0.001(9) -0.001(9)
Cl6 0.338(17) 0.316(15) 0.244(12) 0.143(11) -0.111(12) -0.126(14)
Cl5B 0.231(10) 0.298(13) 0.265(12) 0.024(10) -0.001(9) -0.001(9)
Cl6B 0.338(17) 0.316(15) 0.244(12) 0.143(11) -0.111(12) -0.126(14)
Cl1 0.172(4) 0.173(4) 0.232(5) -0.092(4) 0.027(4) -0.035(3)
C1S 0.17(2) 0.26(3) 0.23(3) -0.13(2) 0.13(2) -0.13(2)
Cl2 0.172(4) 0.173(4) 0.232(5) -0.092(4) 0.027(4) -0.035(3)
Cl1B 0.172(4) 0.173(4) 0.232(5) -0.092(4) 0.027(4) -0.035(3)
C1SB 0.17(2) 0.26(3) 0.23(3) -0.13(2) 0.13(2) -0.13(2)
Cl2B 0.172(4) 0.173(4) 0.232(5) -0.092(4) 0.027(4) -0.035(3)
Cl3 0.186(5) 0.101(3) 0.122(4) -0.015(3) 0.000(3) 0.010(3)
C2S 0.23(2) 0.084(11) 0.099(12) 0.040(10) -0.057(14) -0.074(13)
Cl4 0.298(16) 0.61(3) 0.42(2) -0.28(2) -0.025(16) 0.053(19)
Cl3B 0.186(5) 0.101(3) 0.122(4) -0.015(3) 0.000(3) 0.010(3)
C2SB 0.23(2) 0.084(11) 0.099(12) 0.040(10) -0.057(14) -0.074(13)
Cl4B 0.298(16) 0.61(3) 0.42(2) -0.28(2) -0.025(16) 0.053(19)

loop_
_atom_type_symbol
_atom_type_description
_atom_type_scat_dispersion_real
_atom_type_scat_dispersion_imag
_atom_type_scat_source
C C 0.0033 0.0016 'International Tables Vol C Tables 4.2.6.8 and 6.1.1.4'
H H 0.0000 0.0000 'International Tables Vol C Tables 4.2.6.8 and 6.1.1.4'
N N 0.0061 0.0033 'International Tables Vol C Tables 4.2.6.8 and 6.1.1.4'
O O 0.0106 0.0060 'International Tables Vol C Tables 4.2.6.8 and 6.1.1.4'
Mo Mo -1.6832 0.6857 'International Tables Vol C Tables 4.2.6.8 and 6.1.1.4'
Cl Cl 0.1484 0.1585 'International Tables Vol C Tables 4.2.6.8 and 6.1.1.4'

loop_
_geom_angle_atom_site_label_1
_geom_angle_atom_site_label_2
_geom_angle_atom_site_label_3
_geom_angle
_geom_angle_site_symmetry_1
_geom_angle_site_symmetry_3
_geom_angle_publ_flag
N1 Mo1 N3 92.6(2) . . y
N1 Mo1 Mo2 91.06(14) . . y
N3 Mo1 Mo2 92.68(14) . . y
N1 Mo1 O3 161.89(18) . . y
N3 Mo1 O3 93.74(18) . . y
Mo2 Mo1 O3 105.55(11) . . y
N1 Mo1 O1 95.92(18) . . y
N3 Mo1 O1 161.38(18) . . y
Mo2 Mo1 O1 103.65(11) . . y
O3 Mo1 O1 73.48(16) . . y
N4 Mo2 N2 91.6(2) . . y
N4 Mo2 Mo1 91.67(14) . . y
N2 Mo2 Mo1 93.33(14) . . y
N4 Mo2 O4 95.00(18) . . y
N2 Mo2 O4 161.00(18) . . y
Mo1 Mo2 O4 104.26(11) . . y
N4 Mo2 O2 161.60(18) . . y
N2 Mo2 O2 94.36(18) . . y
Mo1 Mo2 O2 105.32(11) . . y
O4 Mo2 O2 74.29(15) . . y
N6 Mo4 O2 161.41(18) . . y
N6 Mo4 N8 93.57(19) . . y
O2 Mo4 N8 93.38(17) . . y
N6 Mo4 Mo3 91.45(13) . . y
O2 Mo4 Mo3 105.39(11) . . y
N8 Mo4 Mo3 92.85(13) . . y
N6 Mo4 O4 94.30(17) . . y
O2 Mo4 O4 74.31(15) . . y
N8 Mo4 O4 161.22(17) . . y
Mo3 Mo4 O4 103.96(11) . . y
N7 Mo3 N5 92.13(19) . . y
N7 Mo3 Mo4 91.32(14) . . y
N5 Mo3 Mo4 92.72(14) . . y
N7 Mo3 O3 161.69(18) . . y
N5 Mo3 O3 93.53(18) . . y
Mo4 Mo3 O3 105.77(12) . . y
N7 Mo3 O1 96.44(17) . . y
N5 Mo3 O1 161.22(18) . . y
Mo4 Mo3 O1 103.72(11) . . y
O3 Mo3 O1 73.49(16) . . y
C10 N1 C11 117.4(5) . . ?
C10 N1 Mo1 119.8(4) . . ?
C11 N1 Mo1 122.6(4) . . ?
C10 N2 C21 118.6(5) . . ?
C10 N2 Mo2 117.3(4) . . ?
C21 N2 Mo2 124.0(4) . . ?
C30 N3 C31 117.5(5) . . ?
C30 N3 Mo1 117.5(4) . . ?
C31 N3 Mo1 124.3(4) . . ?
C30 N4 C41 117.7(5) . . ?
C30 N4 Mo2 119.3(4) . . ?
C41 N4 Mo2 122.5(4) . . ?
C50 N5 C51 119.5(5) . . ?
C50 N5 Mo3 117.9(4) . . ?
C51 N5 Mo3 122.0(4) . . ?
C50 N6 C61 118.2(5) . . ?
C50 N6 Mo4 119.3(4) . . ?
C61 N6 Mo4 122.4(4) . . ?
C70 N7 C71 117.3(5) . . ?
C70 N7 Mo3 119.9(4) . . ?
C71 N7 Mo3 122.2(4) . . ?
C70 N8 C81 118.7(5) . . ?
C70 N8 Mo4 117.3(4) . . ?
C81 N8 Mo4 123.6(4) . . ?
C1 O1 Mo3 125.7(5) . . ?
C1 O1 Mo1 125.4(5) . . ?
Mo3 O1 Mo1 98.18(16) . . y
C14 O11 C17 116.1(6) . . ?
C2 O2 Mo4 126.5(5) . . ?
C2 O2 Mo2 129.4(5) . . ?
Mo4 O2 Mo2 98.60(16) . . y
C24 O12 C27 116.5(6) . . ?
C3 O3 Mo1 129.3(5) . . ?
C3 O3 Mo3 129.4(5) . . ?
Mo1 O3 Mo3 99.37(16) . . y
C34 O13 C37 117.7(6) . . ?
C4 O4 Mo2 124.6(4) . . ?
C4 O4 Mo4 125.1(4) . . ?
Mo2 O4 Mo4 98.03(16) . . y
C44 O14 C47 117.6(6) . . ?
C54 O21 C57 118.2(6) . . ?
C64 O22 C67 117.8(5) . . ?
C74 O23 C77 117.2(6) . . ?
C84 O24 C87 117.1(6) . . ?
N2 C10 N1 118.4(6) . . ?
C16 C11 C12 119.0(6) . . ?
C16 C11 N1 121.9(6) . . ?
C12 C11 N1 118.9(6) . . ?
C11 C12 C13 120.1(6) . . ?
C14 C13 C12 120.6(6) . . ?
C13 C14 O11 115.8(6) . . ?
C13 C14 C15 119.9(6) . . ?
O11 C14 C15 124.4(6) . . ?
C14 C15 C16 118.8(6) . . ?
C11 C16 C15 121.6(6) . . ?
C22 C21 C26 117.3(6) . . ?
C22 C21 N2 124.4(6) . . ?
C26 C21 N2 118.3(6) . . ?
C23 C22 C21 121.0(7) . . ?
C22 C23 C24 121.2(7) . . ?
C25 C24 O12 125.4(7) . . ?
C25 C24 C23 118.5(6) . . ?
O12 C24 C23 116.1(6) . . ?
C24 C25 C26 120.4(7) . . ?
C25 C26 C21 121.6(7) . . ?
N4 C30 N3 118.8(6) . . ?
C32 C31 C36 118.1(6) . . ?
C32 C31 N3 123.5(6) . . ?
C36 C31 N3 118.3(6) . . ?
C31 C32 C33 121.6(6) . . ?
C34 C33 C32 119.7(7) . . ?
O13 C34 C33 124.3(7) . . ?
O13 C34 C35 116.1(6) . . ?
C33 C34 C35 119.6(6) . . ?
C36 C35 C34 120.6(7) . . ?
C35 C36 C31 120.4(7) . . ?
C42 C41 C46 118.5(6) . . ?
C42 C41 N4 123.0(6) . . ?
C46 C41 N4 118.4(6) . . ?
C41 C42 C43 121.7(6) . . ?
C44 C43 C42 119.3(6) . . ?
C45 C44 O14 115.5(6) . . ?
C45 C44 C43 119.6(6) . . ?
O14 C44 C43 124.9(6) . . ?
C44 C45 C46 121.1(6) . . ?
C45 C46 C41 119.7(6) . . ?
N6 C50 N5 118.5(6) . . ?
C52 C51 C56 117.3(6) . . ?
C52 C51 N5 124.9(6) . . ?
C56 C51 N5 117.6(6) . . ?
C51 C52 C53 121.2(7) . . ?
C54 C53 C52 120.1(7) . . ?
C53 C54 C55 119.6(6) . . ?
C53 C54 O21 124.8(7) . . ?
C55 C54 O21 115.6(7) . . ?
C54 C55 C56 120.1(7) . . ?
C55 C56 C51 121.5(6) . . ?
C66 C61 C62 118.8(6) . . ?
C66 C61 N6 123.7(5) . . ?
C62 C61 N6 117.5(5) . . ?
C63 C62 C61 120.0(6) . . ?
C64 C63 C62 120.7(6) . . ?
O22 C64 C63 115.5(6) . . ?
O22 C64 C65 125.0(6) . . ?
C63 C64 C65 119.6(6) . . ?
C64 C65 C66 119.6(6) . . ?
C61 C66 C65 121.3(6) . . ?
N7 C70 N8 118.3(6) . . ?
C72 C71 C76 119.1(6) . . ?
C72 C71 N7 121.7(6) . . ?
C76 C71 N7 119.2(6) . . ?
C71 C72 C73 120.9(6) . . ?
C74 C73 C72 119.1(6) . . ?
C75 C74 O23 116.1(6) . . ?
C75 C74 C73 120.1(6) . . ?
O23 C74 C73 123.8(6) . . ?
C74 C75 C76 120.9(6) . . ?
C75 C76 C71 120.0(6) . . ?
C82 C81 C86 117.8(6) . . ?
C82 C81 N8 123.7(6) . . ?
C86 C81 N8 118.4(6) . . ?
C81 C82 C83 121.6(6) . . ?
C84 C83 C82 119.6(6) . . ?
C83 C84 O24 124.5(6) . . ?
C83 C84 C85 119.6(6) . . ?
O24 C84 C85 115.9(6) . . ?
C84 C85 C86 120.5(6) . . ?
C85 C86 C81 120.9(6) . . ?
Cl6 C3S Cl5 109.4(12) . . ?
C3S Cl6 Cl4B 108(2) . . ?
Cl5B C3SB Cl6B 110.2(19) . . ?
Cl6B Cl6B C3SB 96(5) 2_:66 . ?
Cl1 C1S Cl2 107.1(9) . . ?
Cl2B C1SB Cl1B 101.2(17) . . ?
C1SB Cl2B Cl2B 119(2) . 2_975 ?
Cl4 C2S Cl3 118.5(11) . . ?
Cl3B C2SB Cl4B 101.9(17) . . ?
C2SB Cl4B Cl6 126(4) . . ?

loop_
_geom_bond_atom_site_label_1
_geom_bond_atom_site_label_2
_geom_bond_distance
_geom_bond_site_symmetry_2
_geom_bond_publ_flag
Mo1 N1 2.109(5) . y
Mo1 N3 2.127(5) . y
Mo1 Mo2 2.1315(7) . y
Mo1 O3 2.133(4) . y
Mo1 O1 2.155(4) . y
Mo2 N4 2.111(5) . y
Mo2 N2 2.117(5) . y
Mo2 O4 2.138(4) . y
Mo2 O2 2.141(4) . y
Mo4 N6 2.122(5) . y
Mo4 O2 2.128(4) . y
Mo4 N8 2.131(5) . y
Mo4 Mo3 2.1308(7) . y
Mo4 O4 2.149(4) . y
Mo3 N7 2.113(5) . y
Mo3 N5 2.122(5) . y
Mo3 O3 2.136(4) . y
Mo3 O1 2.152(4) . y
N1 C10 1.336(8) . ?
N1 C11 1.438(8) . ?
N2 C10 1.334(8) . ?
N2 C21 1.425(8) . ?
N3 C30 1.334(8) . ?
N3 C31 1.429(8) . ?
N4 C30 1.331(8) . ?
N4 C41 1.424(8) . ?
N5 C50 1.333(8) . ?
N5 C51 1.426(8) . ?
N6 C50 1.327(8) . ?
N6 C61 1.436(8) . ?
N7 C70 1.329(8) . ?
N7 C71 1.437(8) . ?
N8 C70 1.337(8) . ?
N8 C81 1.431(8) . ?
O1 C1 1.425(10) . ?
O11 C14 1.389(8) . ?
O11 C17 1.441(9) . ?
O2 C2 1.411(11) . ?
O12 C24 1.377(8) . ?
O12 C27 1.413(9) . ?
O3 C3 1.392(11) . ?
O13 C34 1.381(8) . ?
O13 C37 1.420(11) . ?
O4 C4 1.436(9) . ?
O14 C44 1.380(8) . ?
O14 C47 1.421(9) . ?
O21 C54 1.378(8) . ?
O21 C57 1.416(8) . ?
O22 C64 1.374(8) . ?
O22 C67 1.432(8) . ?
O23 C74 1.383(8) . ?
O23 C77 1.430(10) . ?
O24 C84 1.379(8) . ?
O24 C87 1.425(10) . ?
C11 C16 1.378(9) . ?
C11 C12 1.380(9) . ?
C12 C13 1.392(9) . ?
C13 C14 1.375(9) . ?
C14 C15 1.391(10) . ?
C15 C16 1.391(9) . ?
C21 C22 1.392(9) . ?
C21 C26 1.401(10) . ?
C22 C23 1.371(10) . ?
C23 C24 1.402(10) . ?
C24 C25 1.371(10) . ?
C25 C26 1.387(10) . ?
C31 C32 1.376(9) . ?
C31 C36 1.412(9) . ?
C32 C33 1.395(10) . ?
C33 C34 1.384(10) . ?
C34 C35 1.387(10) . ?
C35 C36 1.381(10) . ?
C41 C42 1.376(9) . ?
C41 C46 1.404(9) . ?
C42 C43 1.390(10) . ?
C43 C44 1.387(10) . ?
C44 C45 1.379(10) . ?
C45 C46 1.383(10) . ?
C51 C52 1.382(9) . ?
C51 C56 1.403(9) . ?
C52 C53 1.397(10) . ?
C53 C54 1.378(11) . ?
C54 C55 1.378(10) . ?
C55 C56 1.380(9) . ?
C61 C66 1.373(9) . ?
C61 C62 1.406(9) . ?
C62 C63 1.386(9) . ?
C63 C64 1.385(9) . ?
C64 C65 1.389(9) . ?
C65 C66 1.396(9) . ?
C71 C72 1.381(9) . ?
C71 C76 1.398(9) . ?
C72 C73 1.395(9) . ?
C73 C74 1.393(10) . ?
C74 C75 1.371(10) . ?
C75 C76 1.378(9) . ?
C81 C82 1.382(9) . ?
C81 C86 1.394(9) . ?
C82 C83 1.399(9) . ?
C83 C84 1.378(10) . ?
C84 C85 1.379(10) . ?
C85 C86 1.387(9) . ?
Cl5 C3S 1.786(13) . ?
C3S Cl6 1.756(13) . ?
Cl6 Cl4B 2.33(6) . ?
Cl5B C3SB 1.764(14) . ?
C3SB Cl6B 1.769(14) . ?
Cl6B Cl6B 1.58(6) 2_:66 ?
Cl1 C1S 1.699(12) . ?
C1S Cl2 1.732(12) . ?
Cl1B C1SB 1.756(14) . ?
C1SB Cl2B 1.741(14) . ?
Cl2B Cl2B 1.77(6) 2_975 ?
Cl3 C2S 1.721(12) . ?
C2S Cl4 1.686(12) . ?
Cl3B C2SB 1.751(14) . ?
C2SB Cl4B 1.764(14) . ?
